data_7707890
loop_
_publ_author_name
'Wang, Shichun'
'Heng, Yi'
'Li, Tongyu'
'Hou, Guohua'
'Zi, Guofu'
'Walter, Marc D.'

_publ_section_title
;
 Synthesis and reactivity of the uranium phosphinidene metallocene
 [\h<sup>5</sup>-1,3-(Me<sub>3</sub>Si)<sub>2</sub>C<sub>5</sub>H<sub>3</sub>]<sub>2</sub>U(&#xE001;P-2,4,6-<sup>i</sup>Pr<sub>3</sub>C<sub>6</sub>H<sub>2</sub>)(OPMe<sub>3</sub>):
 influence of the coordinated Lewis base.
;
_journal_issue 36
_journal_name_full 'Dalton transactions (Cambridge, England : 2003)'
_journal_page_first 12502
_journal_page_last 12516
_journal_paper_doi 10.1039/d1dt02149d
_journal_volume 50
_journal_year 2021
_chemical_formula_moiety 'C47 H79 N O P2 Si4 U'
_chemical_formula_sum 'C47 H79 N O P2 Si4 U'
_chemical_formula_weight 1086.44
_space_group_crystal_system monoclinic
_space_group_IT_number 14
_space_group_name_Hall '-P 2yn'
_space_group_name_H-M_alt 'P 1 21/n 1'
_atom_sites_solution_hydrogens geom
_atom_sites_solution_primary dual
_audit_creation_date 2020-12-01
_audit_creation_method
;
Olex2 1.2
(compiled 2018.05.29 svn.r3508 for OlexSys, GUI svn.r5506)
;
_audit_update_record
;
2021-06-12 deposited with the CCDC.	2021-07-27 downloaded from the CCDC.
;
_cell_angle_alpha 90
_cell_angle_beta 92.6930(10)
_cell_angle_gamma 90
_cell_formula_units_Z 4
_cell_length_a 11.66930(10)
_cell_length_b 11.4991(2)
_cell_length_c 39.0487(4)
_cell_measurement_reflns_used 25902
_cell_measurement_temperature 100.00(10)
_cell_measurement_theta_max 76.3850
_cell_measurement_theta_min 3.8750
_cell_volume 5234.02(11)
_computing_cell_refinement 'CrysAlisPro 1.171.40.84a (Rigaku OD, 2020)'
_computing_data_collection 'CrysAlisPro 1.171.40.84a (Rigaku OD, 2020)'
_computing_data_reduction 'CrysAlisPro 1.171.40.84a (Rigaku OD, 2020)'
_computing_molecular_graphics 'Olex2 (Dolomanov et al., 2009)'
_computing_publication_material 'Olex2 (Dolomanov et al., 2009)'
_computing_structure_refinement 'ShelXL (Sheldrick, 2015)'
_computing_structure_solution 'ShelXT (Sheldrick, 2015)'
_diffrn_ambient_environment N~2~
_diffrn_ambient_temperature 100.00(10)
_diffrn_detector 'Hybrid Pixel Array Detector'
_diffrn_detector_area_resol_mean 10.0000
_diffrn_detector_type HyPix
_diffrn_measured_fraction_theta_full 0.994
_diffrn_measured_fraction_theta_max 0.950
_diffrn_measurement_details
;
List of Runs (angles in degrees, time in seconds):

  # Type    Start    End  Width  t~exp~   \w     \q     \k     \f   Frames
#--------------------------------------------------------------------------
  1  \w     68.00 158.00   0.50    0.32    --  104.75 136.00  -5.00  180
  2  \w    102.00 128.00   0.50    0.32    --  104.75 133.00 176.00   52
  3  \w     95.00 177.00   0.50    0.32    --  104.75  15.00   0.00  164
  4  \w    -24.00  29.00   0.50    0.20    --  -46.95  19.00 -90.00  106
  5  \w    -89.00 -63.00   0.50    0.32    -- -102.00  77.00-180.00   52
  6  \w    -19.00   7.00   0.50    0.20    --  -46.95  19.00 -60.00   52
  7  \w    -68.00 -34.00   0.50    0.32    -- -102.00  61.00  30.00   68
  8  \w    -66.00 -29.00   0.50    0.32    -- -102.00  61.00 -30.00   74
  9  \w    -69.00 -44.00   0.50    0.32    -- -102.00  61.00 -60.00   50
 10  \w   -175.00-111.00   0.50    0.32    -- -102.00 -15.00-180.00  128
 11  \w    -97.00 -70.00   0.50    0.20    --  -46.95-133.00 107.00   54
 12  \w   -107.00 -75.00   0.50    0.20    --  -46.95-125.00  60.00   64
 13  \w   -111.00 -85.00   0.50    0.20    --  -46.95-136.00 -69.00   52
 14  \w   -112.00 -86.00   0.50    0.20    --  -46.95-125.00-180.00   52
 15  \w    -82.00 -56.00   0.50    0.20    --  -46.95 133.00 176.00   52
 16  \w   -120.00 -95.00   0.50    0.32    -- -102.00-136.00 -69.00   50
 17  \w   -169.00-144.00   0.50    0.32    -- -102.00 -94.00-150.00   50
 18  \w   -145.00-120.00   0.50    0.32    -- -102.00-133.00 107.00   50
 19  \w    -27.00  27.00   0.50    0.20    --   46.95 -19.00-120.00  108
 20  \w     32.00  65.00   0.50    0.32    --  104.75 -61.00  60.00   66
 21  \w     32.00  58.00   0.50    0.32    --  104.75 -61.00 120.00   52
 22  \w     38.00  72.00   0.50    0.32    --  104.75 -61.00 150.00   68
 23  \w     84.00 109.00   0.50    0.32    --  104.75 -94.00 -60.00   50
 24  \w     39.00  91.00   0.50    0.20    --   46.95-133.00 107.00  104
 25  \w     92.00 122.00   0.50    0.32    --  104.75-136.00 -69.00   60
 26  \w     57.00 121.00   0.50    0.32    --  104.75-133.00 107.00  128
 27  \w     45.00 107.00   0.50    0.32    --  104.75 -94.00 120.00  124
;
_diffrn_measurement_device 'four-circle diffractometer'
_diffrn_measurement_device_type 'XtaLAB Synergy R, DW system, HyPix'
_diffrn_measurement_method '\w scans'
_diffrn_orient_matrix_type 'CrysAlisPro convention (1999,Acta A55,543-557)'
_diffrn_orient_matrix_UB_11 0.0812656000
_diffrn_orient_matrix_UB_12 -0.1056256000
_diffrn_orient_matrix_UB_13 0.0004126000
_diffrn_orient_matrix_UB_21 0.1042294000
_diffrn_orient_matrix_UB_22 0.0824180000
_diffrn_orient_matrix_UB_23 0.0013535000
_diffrn_orient_matrix_UB_31 0.0017146000
_diffrn_orient_matrix_UB_32 -0.0017168000
_diffrn_orient_matrix_UB_33 0.0394614000
_diffrn_radiation_monochromator mirror
_diffrn_radiation_probe x-ray
_diffrn_radiation_type CuK\a
_diffrn_radiation_wavelength 1.54184
_diffrn_reflns_av_R_equivalents 0.0638
_diffrn_reflns_av_unetI/netI 0.0509
_diffrn_reflns_Laue_measured_fraction_full 0.994
_diffrn_reflns_Laue_measured_fraction_max 0.950
_diffrn_reflns_limit_h_max 14
_diffrn_reflns_limit_h_min -14
_diffrn_reflns_limit_k_max 14
_diffrn_reflns_limit_k_min -13
_diffrn_reflns_limit_l_max 48
_diffrn_reflns_limit_l_min -28
_diffrn_reflns_number 36497
_diffrn_reflns_point_group_measured_fraction_full 0.994
_diffrn_reflns_point_group_measured_fraction_max 0.950
_diffrn_reflns_theta_full 67.684
_diffrn_reflns_theta_max 76.582
_diffrn_reflns_theta_min 3.907
_diffrn_source 'Rotating-anode X-ray tube'
_diffrn_source_type 'Rigaku (Cu) X-ray Source'
_exptl_absorpt_coefficient_mu 10.424
_exptl_absorpt_correction_T_max 1.00000
_exptl_absorpt_correction_T_min 0.64098
_exptl_absorpt_correction_type multi-scan
_exptl_absorpt_process_details
;
CrysAlisPro 1.171.40.84a (Rigaku Oxford Diffraction, 2020)
Empirical absorption correction using spherical harmonics,
implemented in SCALE3 ABSPACK scaling algorithm.
;
_exptl_crystal_colour brown
_exptl_crystal_colour_primary brown
_exptl_crystal_density_diffrn 1.379
_exptl_crystal_description block
_exptl_crystal_F_000 2216
_exptl_crystal_size_max 0.15
_exptl_crystal_size_mid 0.1
_exptl_crystal_size_min 0.1
_refine_diff_density_max 1.197
_refine_diff_density_min -1.435
_refine_diff_density_rms 0.156
_refine_ls_extinction_method none
_refine_ls_goodness_of_fit_ref 1.056
_refine_ls_hydrogen_treatment constr
_refine_ls_matrix_type full
_refine_ls_number_parameters 526
_refine_ls_number_reflns 10471
_refine_ls_number_restraints 12
_refine_ls_restrained_S_all 1.057
_refine_ls_R_factor_all 0.0452
_refine_ls_R_factor_gt 0.0394
_refine_ls_shift/su_max 0.007
_refine_ls_shift/su_mean 0.000
_refine_ls_structure_factor_coef Fsqd
_refine_ls_weighting_details 'w=1/[\s^2^(Fo^2^)+(0.0331P)^2^+27.4536P] where P=(Fo^2^+2Fc^2^)/3'
_refine_ls_weighting_scheme calc
_refine_ls_wR_factor_gt 0.0910
_refine_ls_wR_factor_ref 0.0932
_reflns_Friedel_coverage 0.000
_reflns_number_gt 9425
_reflns_number_total 10471
_reflns_threshold_expression 'I > 2\s(I)'
_cod_data_source_file d1dt02149d2.cif
_cod_data_source_block compound14
_cod_depositor_comments 'Adding full bibliography for 7707884--7707891.cif.'
_cod_database_code 7707890
_shelx_shelxl_version_number 2014/7
_chemical_oxdiff_formula C1H1N1O1P1S1U1Si1
_shelx_space_group_comment
;
The symmetry employed for this shelxl refinement is uniquely defined
by the following loop, which should always be used as a source of
symmetry information in preference to the above space-group names.
They are only intended as comments.
;
_shelx_estimated_absorpt_t_max 0.422
_shelx_estimated_absorpt_t_min 0.304
_diffrn_oxdiff_digest_frames
;
010f37448ded9aa93c85ec79dcb2cc063602110cb37
;
_reflns_odcompleteness_completeness 99.77
_reflns_odcompleteness_iscentric 1
_reflns_odcompleteness_theta 66.97
_olex2_refinement_description
;
1. Fixed Uiso
 At 1.2 times of:
  All C(H) groups
 At 1.5 times of:
  All C(H,H,H) groups
2. Uiso/Uaniso restraints and constraints
Uanis(C4) \\sim Ueq: with sigma of 0.002 and sigma for terminal atoms of 0.004
Uanis(C41) \\sim Ueq: with sigma of 0.005 and sigma for terminal atoms of 0.01
3.a Ternary CH refined with riding coordinates:
 C36(H36), C39(H39), C42(H42)
3.b Aromatic/amide H refined with riding coordinates:
 C2(H2), C4(H4), C5(H5), C13(H13), C15(H15), C16(H16), C24(H24), C25(H25),
 C26(H26), C27(H27), C28(H28), C32(H32), C34(H34)
3.c Idealised Me refined as rotating group:
 C6(H6A,H6B,H6C), C7(H7A,H7B,H7C), C8(H8A,H8B,H8C), C9(H9A,H9B,H9C), C10(H10A,
 H10B,H10C), C11(H11A,H11B,H11C), C17(H17A,H17B,H17C), C18(H18A,H18B,H18C),
 C19(H19A,H19B,H19C), C20(H20A,H20B,H20C), C21(H21A,H21B,H21C), C22(H22A,H22B,
 H22C), C37(H37A,H37B,H37C), C38(H38A,H38B,H38C), C40(H40A,H40B,H40C), C41(H41A,
 H41B,H41C), C43(H43A,H43B,H43C), C44(H44A,H44B,H44C), C45(H45A,H45B,H45C),
 C46(H46A,H46B,H46C), C47(H47A,H47B,H47C)
;
_olex2_submission_special_instructions 'No special instructions were received'
_oxdiff_exptl_absorpt_empirical_details
;
Empirical correction (ABSPACK) includes:
- Absorption correction using spherical harmonics
- Frame scaling
;
_oxdiff_exptl_absorpt_empirical_full_max 1.579
_oxdiff_exptl_absorpt_empirical_full_min 0.528

loop_
_space_group_symop_operation_xyz
'x, y, z'
'-x+1/2, y+1/2, -z+1/2'
'-x, -y, -z'
'x-1/2, -y-1/2, z-1/2'

loop_
_atom_site_label
_atom_site_type_symbol
_atom_site_fract_x
_atom_site_fract_y
_atom_site_fract_z
_atom_site_U_iso_or_equiv
_atom_site_adp_type
_atom_site_occupancy
_atom_site_site_symmetry_order
_atom_site_calc_flag
_atom_site_refinement_flags_posn
_atom_site_refinement_flags_adp
_atom_site_refinement_flags_occupancy
_atom_site_disorder_assembly
_atom_site_disorder_group
U1 U 0.64398(2) 0.70866(2) 0.61656(2) 0.01218(6) Uani 1 1 d . . . . .
P1 P 0.33139(10) 0.59147(11) 0.61866(3) 0.0187(3) Uani 1 1 d . . . . .
P2 P 0.93022(10) 0.64253(12) 0.66458(3) 0.0203(3) Uani 1 1 d . . . . .
Si1 Si 0.87781(11) 0.88654(12) 0.55555(4) 0.0198(3) Uani 1 1 d . . . . .
Si2 Si 0.70185(13) 0.41394(12) 0.55301(4) 0.0207(3) Uani 1 1 d . . . . .
Si3 Si 0.59995(12) 0.84391(12) 0.71148(3) 0.0204(3) Uani 1 1 d . . . . .
Si4 Si 0.39595(11) 0.93566(12) 0.57440(3) 0.0178(3) Uani 1 1 d . . . . .
O1 O 0.8099(3) 0.6767(3) 0.65226(9) 0.0227(8) Uani 1 1 d . . . . .
N1 N 0.5714(3) 0.5390(3) 0.63632(10) 0.0145(8) Uani 1 1 d . . . . .
C1 C 0.7744(4) 0.7649(4) 0.56062(13) 0.0180(10) Uani 1 1 d . . . . .
C2 C 0.8008(4) 0.6463(4) 0.56812(12) 0.0169(10) Uani 1 1 d . . . . .
H2 H 0.8719 0.6200 0.5767 0.020 Uiso 1 1 calc R . . . .
C3 C 0.7050(4) 0.5736(5) 0.56087(13) 0.0204(10) Uani 1 1 d . . . . .
C4 C 0.6149(4) 0.6501(4) 0.54939(12) 0.0156(9) Uani 1 1 d . U . . .
H4 H 0.5403 0.6276 0.5431 0.019 Uiso 1 1 calc R . . . .
C5 C 0.6563(4) 0.7644(5) 0.54911(13) 0.0185(10) Uani 1 1 d . . . . .
H5 H 0.6136 0.8296 0.5425 0.022 Uiso 1 1 calc R . . . .
C6 C 0.8144(5) 0.9862(6) 0.52189(16) 0.0355(14) Uani 1 1 d . . . . .
H6A H 0.8052 0.9451 0.5005 0.053 Uiso 1 1 calc GR . . . .
H6B H 0.8644 1.0515 0.5192 0.053 Uiso 1 1 calc GR . . . .
H6C H 0.7409 1.0132 0.5287 0.053 Uiso 1 1 calc GR . . . .
C7 C 0.9160(5) 0.9778(5) 0.59424(15) 0.0258(11) Uani 1 1 d . . . . .
H7A H 0.8541 1.0302 0.5983 0.039 Uiso 1 1 calc GR . . . .
H7B H 0.9843 1.0215 0.5904 0.039 Uiso 1 1 calc GR . . . .
H7C H 0.9292 0.9283 0.6138 0.039 Uiso 1 1 calc GR . . . .
C8 C 1.0131(5) 0.8197(6) 0.54070(16) 0.0312(13) Uani 1 1 d . . . . .
H8A H 1.0455 0.7698 0.5583 0.047 Uiso 1 1 calc GR . . . .
H8B H 1.0669 0.8800 0.5359 0.047 Uiso 1 1 calc GR . . . .
H8C H 0.9963 0.7751 0.5203 0.047 Uiso 1 1 calc GR . . . .
C9 C 0.7871(5) 0.3907(5) 0.51409(14) 0.0307(13) Uani 1 1 d . . . . .
H9A H 0.7502 0.4297 0.4948 0.046 Uiso 1 1 calc GR . . . .
H9B H 0.7918 0.3090 0.5093 0.046 Uiso 1 1 calc GR . . . .
H9C H 0.8630 0.4216 0.5182 0.046 Uiso 1 1 calc GR . . . .
C10 C 0.7696(5) 0.3228(5) 0.58801(15) 0.0295(12) Uani 1 1 d . . . . .
H10A H 0.8502 0.3396 0.5902 0.044 Uiso 1 1 calc GR . . . .
H10B H 0.7587 0.2421 0.5826 0.044 Uiso 1 1 calc GR . . . .
H10C H 0.7348 0.3400 0.6092 0.044 Uiso 1 1 calc GR . . . .
C11 C 0.5492(5) 0.3742(5) 0.54317(15) 0.0289(12) Uani 1 1 d . . . . .
H11A H 0.5029 0.4023 0.5611 0.043 Uiso 1 1 calc GR . . . .
H11B H 0.5424 0.2912 0.5416 0.043 Uiso 1 1 calc GR . . . .
H11C H 0.5237 0.4087 0.5218 0.043 Uiso 1 1 calc GR . . . .
C12 C 0.5876(4) 0.8689(4) 0.66433(12) 0.0176(10) Uani 1 1 d . . . . .
C13 C 0.4870(4) 0.8590(4) 0.64268(13) 0.0171(10) Uani 1 1 d . . . . .
H13 H 0.4181 0.8273 0.6492 0.021 Uiso 1 1 calc R . . . .
C14 C 0.5061(4) 0.9044(4) 0.60954(12) 0.0145(9) Uani 1 1 d . . . . .
C15 C 0.6212(4) 0.9481(4) 0.61142(12) 0.0162(9) Uani 1 1 d . . . . .
H15 H 0.6575 0.9851 0.5937 0.019 Uiso 1 1 calc R . . . .
C16 C 0.6702(4) 0.9259(4) 0.64427(13) 0.0185(10) Uani 1 1 d . . . . .
H16 H 0.7445 0.9453 0.6518 0.022 Uiso 1 1 calc R . . . .
C17 C 0.6172(5) 0.6870(5) 0.72235(12) 0.0209(10) Uani 1 1 d . . . . .
H17A H 0.5511 0.6448 0.7137 0.031 Uiso 1 1 calc GR . . . .
H17B H 0.6251 0.6782 0.7468 0.031 Uiso 1 1 calc GR . . . .
H17C H 0.6845 0.6572 0.7122 0.031 Uiso 1 1 calc GR . . . .
C18 C 0.4652(6) 0.8992(6) 0.73040(16) 0.0370(15) Uani 1 1 d . . . . .
H18A H 0.4574 0.9810 0.7259 0.056 Uiso 1 1 calc GR . . . .
H18B H 0.4691 0.8860 0.7547 0.056 Uiso 1 1 calc GR . . . .
H18C H 0.4002 0.8588 0.7202 0.056 Uiso 1 1 calc GR . . . .
C19 C 0.7262(6) 0.9289(5) 0.72896(16) 0.0382(15) Uani 1 1 d . . . . .
H19A H 0.7943 0.9026 0.7185 0.057 Uiso 1 1 calc GR . . . .
H19B H 0.7345 0.9178 0.7533 0.057 Uiso 1 1 calc GR . . . .
H19C H 0.7145 1.0100 0.7241 0.057 Uiso 1 1 calc GR . . . .
C20 C 0.3564(5) 0.8142(5) 0.54464(14) 0.0227(11) Uani 1 1 d . . . . .
H20A H 0.4160 0.8034 0.5288 0.034 Uiso 1 1 calc GR . . . .
H20B H 0.2858 0.8324 0.5322 0.034 Uiso 1 1 calc GR . . . .
H20C H 0.3471 0.7441 0.5575 0.034 Uiso 1 1 calc GR . . . .
C21 C 0.4527(5) 1.0594(5) 0.54923(15) 0.0302(13) Uani 1 1 d . . . . .
H21A H 0.4699 1.1237 0.5643 0.045 Uiso 1 1 calc GR . . . .
H21B H 0.3962 1.0827 0.5319 0.045 Uiso 1 1 calc GR . . . .
H21C H 0.5213 1.0354 0.5385 0.045 Uiso 1 1 calc GR . . . .
C22 C 0.2627(5) 0.9826(5) 0.59557(15) 0.0302(13) Uani 1 1 d . . . . .
H22A H 0.2339 0.9191 0.6086 0.045 Uiso 1 1 calc GR . . . .
H22B H 0.2057 1.0058 0.5784 0.045 Uiso 1 1 calc GR . . . .
H22C H 0.2803 1.0470 0.6106 0.045 Uiso 1 1 calc GR . . . .
C23 C 0.5791(4) 0.4241(4) 0.64898(12) 0.0167(9) Uani 1 1 d . . . . .
C24 C 0.6617(5) 0.3996(5) 0.67492(13) 0.0217(11) Uani 1 1 d . . . . .
H24 H 0.7070 0.4591 0.6844 0.026 Uiso 1 1 calc R . . . .
C25 C 0.6762(5) 0.2867(5) 0.68660(14) 0.0288(13) Uani 1 1 d . . . . .
H25 H 0.7326 0.2707 0.7036 0.035 Uiso 1 1 calc R . . . .
C26 C 0.6082(6) 0.1973(5) 0.67352(16) 0.0321(13) Uani 1 1 d . . . . .
H26 H 0.6176 0.1220 0.6819 0.038 Uiso 1 1 calc R . . . .
C27 C 0.5260(5) 0.2214(5) 0.64775(15) 0.0260(12) Uani 1 1 d . . . . .
H27 H 0.4801 0.1618 0.6387 0.031 Uiso 1 1 calc R . . . .
C28 C 0.5116(4) 0.3331(5) 0.63535(13) 0.0196(10) Uani 1 1 d . . . . .
H28 H 0.4567 0.3480 0.6179 0.024 Uiso 1 1 calc R . . . .
C29 C 0.4783(4) 0.5956(4) 0.62339(12) 0.0154(9) Uani 1 1 d . . . . .
C30 C 0.2719(4) 0.4513(4) 0.63438(13) 0.0189(10) Uani 1 1 d . . . . .
C31 C 0.2792(4) 0.4161(5) 0.66887(14) 0.0207(10) Uani 1 1 d . . . . .
C32 C 0.2242(5) 0.3142(5) 0.67856(14) 0.0229(11) Uani 1 1 d . . . . .
H32 H 0.2289 0.2924 0.7015 0.027 Uiso 1 1 calc R . . . .
C33 C 0.1626(4) 0.2440(5) 0.65515(15) 0.0249(11) Uani 1 1 d . . . . .
C34 C 0.1562(4) 0.2788(5) 0.62117(13) 0.0216(11) Uani 1 1 d . . . . .
H34 H 0.1153 0.2331 0.6052 0.026 Uiso 1 1 calc R . . . .
C35 C 0.2091(4) 0.3805(5) 0.61007(13) 0.0193(10) Uani 1 1 d . . . . .
C36 C 0.3478(4) 0.4865(5) 0.69581(14) 0.0217(11) Uani 1 1 d . . . . .
H36 H 0.4090 0.5263 0.6840 0.026 Uiso 1 1 calc R . . . .
C37 C 0.2735(5) 0.5805(5) 0.71128(15) 0.0294(12) Uani 1 1 d . . . . .
H37A H 0.2450 0.6319 0.6935 0.044 Uiso 1 1 calc GR . . . .
H37B H 0.3187 0.6238 0.7280 0.044 Uiso 1 1 calc GR . . . .
H37C H 0.2102 0.5447 0.7221 0.044 Uiso 1 1 calc GR . . . .
C38 C 0.4057(5) 0.4117(5) 0.72434(14) 0.0270(12) Uani 1 1 d . . . . .
H38A H 0.3481 0.3781 0.7380 0.041 Uiso 1 1 calc GR . . . .
H38B H 0.4560 0.4594 0.7385 0.041 Uiso 1 1 calc GR . . . .
H38C H 0.4492 0.3508 0.7142 0.041 Uiso 1 1 calc GR . . . .
C39 C 0.1056(6) 0.1306(5) 0.66556(15) 0.0326(13) Uani 1 1 d . . . . .
H39 H 0.0843 0.0882 0.6445 0.039 Uiso 1 1 calc R . . . .
C40 C 0.1862(8) 0.0536(6) 0.68692(18) 0.053(2) Uani 1 1 d . . . . .
H40A H 0.2512 0.0339 0.6739 0.079 Uiso 1 1 calc GR . . . .
H40B H 0.1468 -0.0162 0.6930 0.079 Uiso 1 1 calc GR . . . .
H40C H 0.2116 0.0942 0.7074 0.079 Uiso 1 1 calc GR . . . .
C41 C -0.0043(7) 0.1555(7) 0.6836(2) 0.062(2) Uani 1 1 d . U . . .
H41A H 0.0135 0.1989 0.7042 0.093 Uiso 1 1 calc GR . . . .
H41B H -0.0403 0.0835 0.6894 0.093 Uiso 1 1 calc GR . . . .
H41C H -0.0554 0.1999 0.6688 0.093 Uiso 1 1 calc GR . . . .
C42 C 0.1971(4) 0.4114(5) 0.57229(14) 0.0240(11) Uani 1 1 d . . . . .
H42 H 0.2628 0.4607 0.5673 0.029 Uiso 1 1 calc R . . . .
C43 C 0.1991(7) 0.3085(6) 0.54771(18) 0.0435(16) Uani 1 1 d . . . . .
H43A H 0.2640 0.2600 0.5537 0.065 Uiso 1 1 calc GR . . . .
H43B H 0.2048 0.3365 0.5247 0.065 Uiso 1 1 calc GR . . . .
H43C H 0.1298 0.2642 0.5493 0.065 Uiso 1 1 calc GR . . . .
C44 C 0.0893(5) 0.4850(6) 0.56535(15) 0.0321(13) Uani 1 1 d . . . . .
H44A H 0.0229 0.4411 0.5711 0.048 Uiso 1 1 calc GR . . . .
H44B H 0.0832 0.5060 0.5415 0.048 Uiso 1 1 calc GR . . . .
H44C H 0.0941 0.5542 0.5791 0.048 Uiso 1 1 calc GR . . . .
C45 C 1.0365(5) 0.7264(6) 0.64423(16) 0.0319(13) Uani 1 1 d . . . . .
H45A H 1.0183 0.7298 0.6200 0.048 Uiso 1 1 calc GR . . . .
H45B H 1.1104 0.6908 0.6482 0.048 Uiso 1 1 calc GR . . . .
H45C H 1.0381 0.8038 0.6535 0.048 Uiso 1 1 calc GR . . . .
C46 C 0.9505(5) 0.6654(7) 0.70948(16) 0.0372(15) Uani 1 1 d . . . . .
H46A H 0.9394 0.7462 0.7145 0.056 Uiso 1 1 calc GR . . . .
H46B H 1.0270 0.6428 0.7168 0.056 Uiso 1 1 calc GR . . . .
H46C H 0.8962 0.6195 0.7213 0.056 Uiso 1 1 calc GR . . . .
C47 C 0.9601(5) 0.4936(5) 0.65636(17) 0.0338(13) Uani 1 1 d . . . . .
H47A H 0.9043 0.4456 0.6669 0.051 Uiso 1 1 calc GR . . . .
H47B H 1.0353 0.4746 0.6657 0.051 Uiso 1 1 calc GR . . . .
H47C H 0.9566 0.4801 0.6321 0.051 Uiso 1 1 calc GR . . . .

loop_
_atom_site_aniso_label
_atom_site_aniso_U_11
_atom_site_aniso_U_22
_atom_site_aniso_U_33
_atom_site_aniso_U_23
_atom_site_aniso_U_13
_atom_site_aniso_U_12
U1 0.01284(8) 0.01199(9) 0.01171(9) -0.00004(5) 0.00071(5) 0.00003(5)
P1 0.0141(5) 0.0179(6) 0.0241(7) 0.0046(5) 0.0002(5) -0.0015(5)
P2 0.0154(6) 0.0257(7) 0.0195(6) 0.0024(5) -0.0027(5) 0.0030(5)
Si1 0.0185(6) 0.0221(7) 0.0190(7) 0.0029(5) 0.0016(5) -0.0051(5)
Si2 0.0303(7) 0.0157(6) 0.0165(7) -0.0026(5) 0.0061(5) -0.0019(5)
Si3 0.0301(7) 0.0183(7) 0.0128(6) -0.0021(5) -0.0004(5) 0.0049(5)
Si4 0.0170(6) 0.0175(7) 0.0185(7) 0.0002(5) -0.0031(5) 0.0014(5)
O1 0.0188(17) 0.028(2) 0.0204(19) -0.0011(15) -0.0043(14) 0.0019(15)
N1 0.0174(19) 0.016(2) 0.0105(19) 0.0001(15) 0.0039(15) 0.0010(15)
C1 0.019(2) 0.016(2) 0.019(3) 0.0031(19) 0.0023(19) -0.0008(19)
C2 0.020(2) 0.020(2) 0.011(2) -0.0023(18) 0.0023(18) 0.0016(19)
C3 0.022(2) 0.020(3) 0.020(3) 0.003(2) 0.005(2) 0.000(2)
C4 0.0174(16) 0.0177(16) 0.0118(16) -0.0003(13) 0.0024(13) -0.0011(14)
C5 0.019(2) 0.019(2) 0.017(2) -0.0020(19) -0.0004(19) 0.0003(19)
C6 0.036(3) 0.034(3) 0.035(3) 0.015(3) -0.008(3) -0.011(3)
C7 0.021(3) 0.026(3) 0.030(3) -0.001(2) 0.002(2) -0.006(2)
C8 0.023(3) 0.040(3) 0.030(3) -0.004(3) 0.008(2) -0.006(2)
C9 0.043(3) 0.028(3) 0.022(3) -0.008(2) 0.010(2) -0.002(3)
C10 0.036(3) 0.022(3) 0.031(3) 0.000(2) 0.009(2) 0.005(2)
C11 0.035(3) 0.027(3) 0.024(3) -0.002(2) 0.001(2) -0.010(2)
C12 0.020(2) 0.016(2) 0.016(2) -0.0005(19) 0.0043(18) 0.0033(19)
C13 0.021(2) 0.011(2) 0.020(2) -0.0023(18) 0.0033(19) -0.0015(18)
C14 0.012(2) 0.016(2) 0.016(2) -0.0022(18) 0.0025(17) 0.0021(17)
C15 0.022(2) 0.014(2) 0.012(2) -0.0017(17) -0.0002(18) 0.0029(19)
C16 0.018(2) 0.015(2) 0.022(3) -0.0015(19) -0.0007(19) 0.0043(19)
C17 0.031(3) 0.024(3) 0.008(2) 0.0004(19) 0.0006(19) 0.004(2)
C18 0.051(4) 0.038(4) 0.023(3) 0.000(3) 0.008(3) 0.017(3)
C19 0.060(4) 0.026(3) 0.026(3) -0.001(2) -0.016(3) -0.006(3)
C20 0.023(3) 0.022(3) 0.022(3) 0.001(2) -0.004(2) 0.001(2)
C21 0.032(3) 0.025(3) 0.032(3) 0.006(2) -0.009(2) 0.000(2)
C22 0.021(3) 0.035(3) 0.033(3) -0.004(3) -0.006(2) 0.008(2)
C23 0.020(2) 0.016(2) 0.015(2) -0.0005(18) 0.0070(18) 0.0025(19)
C24 0.027(3) 0.022(3) 0.015(3) -0.003(2) 0.000(2) 0.003(2)
C25 0.043(3) 0.023(3) 0.020(3) -0.001(2) -0.006(2) 0.014(2)
C26 0.053(4) 0.012(3) 0.032(3) 0.007(2) 0.004(3) 0.007(2)
C27 0.035(3) 0.016(3) 0.027(3) -0.002(2) 0.005(2) 0.001(2)
C28 0.021(2) 0.021(3) 0.018(3) -0.001(2) 0.0051(19) 0.003(2)
C29 0.018(2) 0.014(2) 0.014(2) 0.0015(17) -0.0044(18) -0.0042(18)
C30 0.014(2) 0.020(2) 0.022(3) 0.003(2) 0.0005(18) 0.0019(19)
C31 0.015(2) 0.021(3) 0.026(3) 0.003(2) 0.0021(19) 0.0029(19)
C32 0.024(3) 0.023(3) 0.021(3) 0.005(2) 0.003(2) -0.002(2)
C33 0.019(2) 0.022(3) 0.033(3) 0.004(2) 0.004(2) -0.003(2)
C34 0.023(3) 0.019(3) 0.023(3) 0.000(2) 0.001(2) 0.003(2)
C35 0.014(2) 0.021(3) 0.023(3) -0.001(2) 0.0054(19) 0.0020(19)
C36 0.019(2) 0.022(3) 0.024(3) 0.002(2) -0.002(2) 0.000(2)
C37 0.029(3) 0.029(3) 0.030(3) -0.004(2) -0.002(2) 0.000(2)
C38 0.024(3) 0.032(3) 0.025(3) 0.004(2) 0.001(2) 0.002(2)
C39 0.048(4) 0.024(3) 0.027(3) -0.001(2) 0.011(3) -0.010(3)
C40 0.093(6) 0.032(4) 0.032(4) 0.009(3) -0.007(4) -0.019(4)
C41 0.071(5) 0.042(4) 0.078(5) -0.013(4) 0.050(4) -0.023(4)
C42 0.016(2) 0.025(3) 0.030(3) -0.002(2) -0.002(2) -0.003(2)
C43 0.067(5) 0.031(3) 0.032(4) -0.005(3) -0.001(3) -0.001(3)
C44 0.020(3) 0.047(4) 0.029(3) 0.011(3) 0.003(2) 0.007(3)
C45 0.021(3) 0.041(4) 0.034(3) 0.011(3) -0.002(2) -0.002(2)
C46 0.026(3) 0.057(4) 0.029(3) 0.003(3) 0.000(2) 0.012(3)
C47 0.028(3) 0.027(3) 0.047(4) 0.000(3) 0.005(3) 0.006(2)

loop_
_atom_type_symbol
_atom_type_description
_atom_type_scat_dispersion_real
_atom_type_scat_dispersion_imag
_atom_type_scat_source
C C 0.0181 0.0091 'International Tables Vol C Tables 4.2.6.8 and 6.1.1.4'
H H 0.0000 0.0000 'International Tables Vol C Tables 4.2.6.8 and 6.1.1.4'
N N 0.0311 0.0180 'International Tables Vol C Tables 4.2.6.8 and 6.1.1.4'
O O 0.0492 0.0322 'International Tables Vol C Tables 4.2.6.8 and 6.1.1.4'
P P 0.2955 0.4335 'International Tables Vol C Tables 4.2.6.8 and 6.1.1.4'
Si Si 0.2541 0.3302 'International Tables Vol C Tables 4.2.6.8 and 6.1.1.4'
U U -4.3638 13.4090 'International Tables Vol C Tables 4.2.6.8 and 6.1.1.4'

loop_
_geom_angle_atom_site_label_1
_geom_angle_atom_site_label_2
_geom_angle_atom_site_label_3
_geom_angle
_geom_angle_site_symmetry_1
_geom_angle_site_symmetry_3
_geom_angle_publ_flag
O1 U1 C2 79.29(13) . . ?
O1 U1 C3 98.11(14) . . ?
O1 U1 C4 126.43(13) . . ?
O1 U1 C5 121.95(14) . . ?
O1 U1 C12 85.34(14) . . ?
O1 U1 C13 114.91(14) . . ?
O1 U1 C14 129.86(14) . . ?
O1 U1 C15 105.71(14) . . ?
O1 U1 C16 80.52(14) . . ?
N1 U1 O1 88.51(14) . . ?
N1 U1 C2 106.02(14) . . ?
N1 U1 C3 84.25(14) . . ?
N1 U1 C4 94.79(14) . . ?
N1 U1 C5 124.57(15) . . ?
N1 U1 C12 104.00(14) . . ?
N1 U1 C13 98.53(14) . . ?
N1 U1 C14 120.39(14) . . ?
N1 U1 C15 147.13(14) . . ?
N1 U1 C16 133.28(14) . . ?
N1 U1 C29 33.71(15) . . ?
C2 U1 C3 29.35(14) . . ?
C4 U1 C2 48.42(14) . . ?
C4 U1 C3 30.00(15) . . ?
C4 U1 C5 29.85(15) . . ?
C4 U1 C12 143.74(15) . . ?
C4 U1 C13 117.34(14) . . ?
C4 U1 C14 93.46(14) . . ?
C4 U1 C15 99.74(14) . . ?
C4 U1 C16 128.01(15) . . ?
C5 U1 C2 48.51(15) . . ?
C5 U1 C3 49.46(15) . . ?
C5 U1 C12 121.93(15) . . ?
C5 U1 C13 106.10(15) . . ?
C5 U1 C14 76.70(14) . . ?
C5 U1 C15 72.86(15) . . ?
C5 U1 C16 99.09(15) . . ?
C12 U1 C2 145.71(15) . . ?
C12 U1 C3 171.19(15) . . ?
C12 U1 C13 30.05(15) . . ?
C12 U1 C14 50.29(14) . . ?
C12 U1 C15 49.65(14) . . ?
C12 U1 C16 30.36(15) . . ?
C13 U1 C2 152.10(15) . . ?
C13 U1 C3 146.88(15) . . ?
C13 U1 C14 29.84(14) . . ?
C13 U1 C15 48.63(14) . . ?
C14 U1 C2 122.58(14) . . ?
C14 U1 C3 122.87(14) . . ?
C15 U1 C2 105.69(14) . . ?
C15 U1 C3 121.54(14) . . ?
C15 U1 C14 29.95(14) . . ?
C16 U1 C2 116.05(15) . . ?
C16 U1 C3 142.07(15) . . ?
C16 U1 C13 48.91(14) . . ?
C16 U1 C14 49.53(14) . . ?
C16 U1 C15 29.52(14) . . ?
C29 U1 O1 120.13(15) . . ?
C29 U1 C2 120.23(16) . . ?
C29 U1 C3 91.26(16) . . ?
C29 U1 C4 84.63(15) . . ?
C29 U1 C5 108.68(15) . . ?
C29 U1 C12 94.01(16) . . ?
C29 U1 C13 74.94(16) . . ?
C29 U1 C14 89.05(15) . . ?
C29 U1 C15 118.67(16) . . ?
C29 U1 C16 122.46(16) . . ?
C29 P1 C30 111.9(2) . . ?
O1 P2 C45 111.8(3) . . ?
O1 P2 C46 110.7(2) . . ?
O1 P2 C47 112.2(3) . . ?
C46 P2 C45 107.2(3) . . ?
C46 P2 C47 107.6(3) . . ?
C47 P2 C45 107.1(3) . . ?
C1 Si1 C6 107.3(3) . . ?
C1 Si1 C7 117.7(2) . . ?
C1 Si1 C8 106.5(3) . . ?
C6 Si1 C7 107.1(3) . . ?
C6 Si1 C8 110.2(3) . . ?
C8 Si1 C7 107.9(3) . . ?
C3 Si2 C9 105.5(3) . . ?
C3 Si2 C10 115.3(3) . . ?
C10 Si2 C9 106.9(3) . . ?
C11 Si2 C3 106.7(3) . . ?
C11 Si2 C9 109.7(3) . . ?
C11 Si2 C10 112.4(3) . . ?
C12 Si3 C17 112.2(2) . . ?
C12 Si3 C18 108.0(3) . . ?
C12 Si3 C19 107.6(3) . . ?
C17 Si3 C18 108.8(3) . . ?
C17 Si3 C19 110.4(3) . . ?
C19 Si3 C18 109.8(3) . . ?
C14 Si4 C22 106.7(2) . . ?
C20 Si4 C14 117.1(2) . . ?
C20 Si4 C21 109.1(3) . . ?
C20 Si4 C22 107.8(3) . . ?
C21 Si4 C14 106.5(2) . . ?
C21 Si4 C22 109.5(3) . . ?
P2 O1 U1 161.9(2) . . ?
C23 N1 U1 154.5(3) . . ?
C29 N1 U1 76.4(3) . . ?
C29 N1 C23 128.4(4) . . ?
Si1 C1 U1 129.5(2) . . ?
C2 C1 U1 74.9(3) . . ?
C2 C1 Si1 127.2(4) . . ?
C2 C1 C5 104.9(4) . . ?
C5 C1 U1 72.1(3) . . ?
C5 C1 Si1 126.1(4) . . ?
U1 C2 H2 116.3 . . ?
C1 C2 U1 75.5(3) . . ?
C1 C2 H2 124.4 . . ?
C3 C2 U1 75.5(3) . . ?
C3 C2 C1 111.3(4) . . ?
C3 C2 H2 124.4 . . ?
Si2 C3 U1 132.3(2) . . ?
C2 C3 U1 75.1(3) . . ?
C2 C3 Si2 128.7(4) . . ?
C2 C3 C4 105.2(4) . . ?
C4 C3 U1 72.0(3) . . ?
C4 C3 Si2 123.2(4) . . ?
U1 C4 H4 113.5 . . ?
C3 C4 U1 78.0(3) . . ?
C3 C4 H4 125.3 . . ?
C5 C4 U1 75.4(3) . . ?
C5 C4 C3 109.4(4) . . ?
C5 C4 H4 125.3 . . ?
U1 C5 H5 114.0 . . ?
C1 C5 U1 77.9(3) . . ?
C1 C5 H5 125.4 . . ?
C4 C5 U1 74.8(3) . . ?
C4 C5 C1 109.2(4) . . ?
C4 C5 H5 125.4 . . ?
Si1 C6 H6A 109.5 . . ?
Si1 C6 H6B 109.5 . . ?
Si1 C6 H6C 109.5 . . ?
H6A C6 H6B 109.5 . . ?
H6A C6 H6C 109.5 . . ?
H6B C6 H6C 109.5 . . ?
Si1 C7 H7A 109.5 . . ?
Si1 C7 H7B 109.5 . . ?
Si1 C7 H7C 109.5 . . ?
H7A C7 H7B 109.5 . . ?
H7A C7 H7C 109.5 . . ?
H7B C7 H7C 109.5 . . ?
Si1 C8 H8A 109.5 . . ?
Si1 C8 H8B 109.5 . . ?
Si1 C8 H8C 109.5 . . ?
H8A C8 H8B 109.5 . . ?
H8A C8 H8C 109.5 . . ?
H8B C8 H8C 109.5 . . ?
Si2 C9 H9A 109.5 . . ?
Si2 C9 H9B 109.5 . . ?
Si2 C9 H9C 109.5 . . ?
H9A C9 H9B 109.5 . . ?
H9A C9 H9C 109.5 . . ?
H9B C9 H9C 109.5 . . ?
Si2 C10 H10A 109.5 . . ?
Si2 C10 H10B 109.5 . . ?
Si2 C10 H10C 109.5 . . ?
H10A C10 H10B 109.5 . . ?
H10A C10 H10C 109.5 . . ?
H10B C10 H10C 109.5 . . ?
Si2 C11 H11A 109.5 . . ?
Si2 C11 H11B 109.5 . . ?
Si2 C11 H11C 109.5 . . ?
H11A C11 H11B 109.5 . . ?
H11A C11 H11C 109.5 . . ?
H11B C11 H11C 109.5 . . ?
Si3 C12 U1 124.2(2) . . ?
C13 C12 U1 76.0(3) . . ?
C13 C12 Si3 126.9(4) . . ?
C13 C12 C16 105.7(4) . . ?
C16 C12 U1 75.2(3) . . ?
C16 C12 Si3 126.2(4) . . ?
U1 C13 H13 117.1 . . ?
C12 C13 U1 74.0(3) . . ?
C12 C13 H13 124.7 . . ?
C12 C13 C14 110.6(4) . . ?
C14 C13 U1 76.0(3) . . ?
C14 C13 H13 124.7 . . ?
Si4 C14 U1 127.2(2) . . ?
C13 C14 U1 74.2(3) . . ?
C13 C14 Si4 127.3(4) . . ?
C13 C14 C15 105.6(4) . . ?
C15 C14 U1 75.0(3) . . ?
C15 C14 Si4 125.5(4) . . ?
U1 C15 H15 117.6 . . ?
C14 C15 U1 75.0(3) . . ?
C14 C15 H15 125.6 . . ?
C16 C15 U1 73.7(3) . . ?
C16 C15 C14 108.9(4) . . ?
C16 C15 H15 125.6 . . ?
U1 C16 H16 115.4 . . ?
C12 C16 U1 74.4(3) . . ?
C12 C16 H16 125.4 . . ?
C15 C16 U1 76.7(3) . . ?
C15 C16 C12 109.2(4) . . ?
C15 C16 H16 125.4 . . ?
Si3 C17 H17A 109.5 . . ?
Si3 C17 H17B 109.5 . . ?
Si3 C17 H17C 109.5 . . ?
H17A C17 H17B 109.5 . . ?
H17A C17 H17C 109.5 . . ?
H17B C17 H17C 109.5 . . ?
Si3 C18 H18A 109.5 . . ?
Si3 C18 H18B 109.5 . . ?
Si3 C18 H18C 109.5 . . ?
H18A C18 H18B 109.5 . . ?
H18A C18 H18C 109.5 . . ?
H18B C18 H18C 109.5 . . ?
Si3 C19 H19A 109.5 . . ?
Si3 C19 H19B 109.5 . . ?
Si3 C19 H19C 109.5 . . ?
H19A C19 H19B 109.5 . . ?
H19A C19 H19C 109.5 . . ?
H19B C19 H19C 109.5 . . ?
Si4 C20 H20A 109.5 . . ?
Si4 C20 H20B 109.5 . . ?
Si4 C20 H20C 109.5 . . ?
H20A C20 H20B 109.5 . . ?
H20A C20 H20C 109.5 . . ?
H20B C20 H20C 109.5 . . ?
Si4 C21 H21A 109.5 . . ?
Si4 C21 H21B 109.5 . . ?
Si4 C21 H21C 109.5 . . ?
H21A C21 H21B 109.5 . . ?
H21A C21 H21C 109.5 . . ?
H21B C21 H21C 109.5 . . ?
Si4 C22 H22A 109.5 . . ?
Si4 C22 H22B 109.5 . . ?
Si4 C22 H22C 109.5 . . ?
H22A C22 H22B 109.5 . . ?
H22A C22 H22C 109.5 . . ?
H22B C22 H22C 109.5 . . ?
C24 C23 N1 118.3(5) . . ?
C24 C23 C28 118.9(5) . . ?
C28 C23 N1 122.7(4) . . ?
C23 C24 H24 120.1 . . ?
C25 C24 C23 119.9(5) . . ?
C25 C24 H24 120.1 . . ?
C24 C25 H25 119.4 . . ?
C26 C25 C24 121.2(5) . . ?
C26 C25 H25 119.4 . . ?
C25 C26 H26 120.5 . . ?
C25 C26 C27 119.0(5) . . ?
C27 C26 H26 120.5 . . ?
C26 C27 H27 119.7 . . ?
C28 C27 C26 120.7(5) . . ?
C28 C27 H27 119.7 . . ?
C23 C28 H28 119.8 . . ?
C27 C28 C23 120.3(5) . . ?
C27 C28 H28 119.8 . . ?
P1 C29 U1 145.5(3) . . ?
N1 C29 U1 69.9(3) . . ?
N1 C29 P1 144.4(4) . . ?
C31 C30 P1 123.7(4) . . ?
C31 C30 C35 118.7(5) . . ?
C35 C30 P1 117.4(4) . . ?
C30 C31 C36 121.0(5) . . ?
C32 C31 C30 119.5(5) . . ?
C32 C31 C36 119.5(5) . . ?
C31 C32 H32 118.7 . . ?
C33 C32 C31 122.5(5) . . ?
C33 C32 H32 118.7 . . ?
C32 C33 C39 122.5(5) . . ?
C34 C33 C32 117.7(5) . . ?
C34 C33 C39 119.8(5) . . ?
C33 C34 H34 118.9 . . ?
C33 C34 C35 122.2(5) . . ?
C35 C34 H34 118.9 . . ?
C30 C35 C42 122.3(5) . . ?
C34 C35 C30 119.4(5) . . ?
C34 C35 C42 118.3(5) . . ?
C31 C36 H36 107.2 . . ?
C31 C36 C37 111.1(4) . . ?
C31 C36 C38 113.6(5) . . ?
C37 C36 H36 107.2 . . ?
C37 C36 C38 110.3(5) . . ?
C38 C36 H36 107.2 . . ?
C36 C37 H37A 109.5 . . ?
C36 C37 H37B 109.5 . . ?
C36 C37 H37C 109.5 . . ?
H37A C37 H37B 109.5 . . ?
H37A C37 H37C 109.5 . . ?
H37B C37 H37C 109.5 . . ?
C36 C38 H38A 109.5 . . ?
C36 C38 H38B 109.5 . . ?
C36 C38 H38C 109.5 . . ?
H38A C38 H38B 109.5 . . ?
H38A C38 H38C 109.5 . . ?
H38B C38 H38C 109.5 . . ?
C33 C39 H39 107.3 . . ?
C40 C39 C33 112.3(5) . . ?
C40 C39 H39 107.3 . . ?
C40 C39 C41 111.7(6) . . ?
C41 C39 C33 110.5(5) . . ?
C41 C39 H39 107.3 . . ?
C39 C40 H40A 109.5 . . ?
C39 C40 H40B 109.5 . . ?
C39 C40 H40C 109.5 . . ?
H40A C40 H40B 109.5 . . ?
H40A C40 H40C 109.5 . . ?
H40B C40 H40C 109.5 . . ?
C39 C41 H41A 109.5 . . ?
C39 C41 H41B 109.5 . . ?
C39 C41 H41C 109.5 . . ?
H41A C41 H41B 109.5 . . ?
H41A C41 H41C 109.5 . . ?
H41B C41 H41C 109.5 . . ?
C35 C42 H42 106.8 . . ?
C35 C42 C43 115.2(5) . . ?
C35 C42 C44 109.9(4) . . ?
C43 C42 H42 106.8 . . ?
C43 C42 C44 110.8(5) . . ?
C44 C42 H42 106.8 . . ?
C42 C43 H43A 109.5 . . ?
C42 C43 H43B 109.5 . . ?
C42 C43 H43C 109.5 . . ?
H43A C43 H43B 109.5 . . ?
H43A C43 H43C 109.5 . . ?
H43B C43 H43C 109.5 . . ?
C42 C44 H44A 109.5 . . ?
C42 C44 H44B 109.5 . . ?
C42 C44 H44C 109.5 . . ?
H44A C44 H44B 109.5 . . ?
H44A C44 H44C 109.5 . . ?
H44B C44 H44C 109.5 . . ?
P2 C45 H45A 109.5 . . ?
P2 C45 H45B 109.5 . . ?
P2 C45 H45C 109.5 . . ?
H45A C45 H45B 109.5 . . ?
H45A C45 H45C 109.5 . . ?
H45B C45 H45C 109.5 . . ?
P2 C46 H46A 109.5 . . ?
P2 C46 H46B 109.5 . . ?
P2 C46 H46C 109.5 . . ?
H46A C46 H46B 109.5 . . ?
H46A C46 H46C 109.5 . . ?
H46B C46 H46C 109.5 . . ?
P2 C47 H47A 109.5 . . ?
P2 C47 H47B 109.5 . . ?
P2 C47 H47C 109.5 . . ?
H47A C47 H47B 109.5 . . ?
H47A C47 H47C 109.5 . . ?
H47B C47 H47C 109.5 . . ?

loop_
_geom_bond_atom_site_label_1
_geom_bond_atom_site_label_2
_geom_bond_distance
_geom_bond_site_symmetry_2
_geom_bond_publ_flag
U1 O1 2.361(3) . ?
U1 N1 2.276(4) . ?
U1 C2 2.787(5) . ?
U1 C3 2.792(5) . ?
U1 C4 2.714(5) . ?
U1 C5 2.721(5) . ?
U1 C12 2.724(5) . ?
U1 C13 2.750(5) . ?
U1 C14 2.773(5) . ?
U1 C15 2.772(5) . ?
U1 C16 2.734(5) . ?
U1 C29 2.355(5) . ?
P1 C29 1.716(5) . ?
P1 C30 1.870(5) . ?
P2 O1 1.515(4) . ?
P2 C45 1.787(6) . ?
P2 C46 1.778(6) . ?
P2 C47 1.780(6) . ?
Si1 C1 1.864(5) . ?
Si1 C6 1.870(6) . ?
Si1 C7 1.876(6) . ?
Si1 C8 1.872(6) . ?
Si2 C3 1.861(5) . ?
Si2 C9 1.875(5) . ?
Si2 C10 1.868(6) . ?
Si2 C11 1.861(6) . ?
Si3 C12 1.862(5) . ?
Si3 C17 1.862(5) . ?
Si3 C18 1.879(6) . ?
Si3 C19 1.870(7) . ?
Si4 C14 1.871(5) . ?
Si4 C20 1.861(6) . ?
Si4 C21 1.869(6) . ?
Si4 C22 1.874(6) . ?
N1 C23 1.412(6) . ?
N1 C29 1.345(6) . ?
C1 C2 1.426(7) . ?
C1 C5 1.430(7) . ?
C2 H2 0.9300 . ?
C2 C3 1.413(7) . ?
C3 C4 1.427(7) . ?
C4 H4 0.9300 . ?
C4 C5 1.400(7) . ?
C5 H5 0.9300 . ?
C6 H6A 0.9600 . ?
C6 H6B 0.9600 . ?
C6 H6C 0.9600 . ?
C7 H7A 0.9600 . ?
C7 H7B 0.9600 . ?
C7 H7C 0.9600 . ?
C8 H8A 0.9600 . ?
C8 H8B 0.9600 . ?
C8 H8C 0.9600 . ?
C9 H9A 0.9600 . ?
C9 H9B 0.9600 . ?
C9 H9C 0.9600 . ?
C10 H10A 0.9600 . ?
C10 H10B 0.9600 . ?
C10 H10C 0.9600 . ?
C11 H11A 0.9600 . ?
C11 H11B 0.9600 . ?
C11 H11C 0.9600 . ?
C12 C13 1.419(7) . ?
C12 C16 1.429(7) . ?
C13 H13 0.9300 . ?
C13 C14 1.422(7) . ?
C14 C15 1.433(7) . ?
C15 H15 0.9300 . ?
C15 C16 1.403(7) . ?
C16 H16 0.9300 . ?
C17 H17A 0.9600 . ?
C17 H17B 0.9600 . ?
C17 H17C 0.9600 . ?
C18 H18A 0.9600 . ?
C18 H18B 0.9600 . ?
C18 H18C 0.9600 . ?
C19 H19A 0.9600 . ?
C19 H19B 0.9600 . ?
C19 H19C 0.9600 . ?
C20 H20A 0.9600 . ?
C20 H20B 0.9600 . ?
C20 H20C 0.9600 . ?
C21 H21A 0.9600 . ?
C21 H21B 0.9600 . ?
C21 H21C 0.9600 . ?
C22 H22A 0.9600 . ?
C22 H22B 0.9600 . ?
C22 H22C 0.9600 . ?
C23 C24 1.393(7) . ?
C23 C28 1.400(7) . ?
C24 H24 0.9300 . ?
C24 C25 1.384(7) . ?
C25 H25 0.9300 . ?
C25 C26 1.381(9) . ?
C26 H26 0.9300 . ?
C26 C27 1.385(9) . ?
C27 H27 0.9300 . ?
C27 C28 1.380(7) . ?
C28 H28 0.9300 . ?
C30 C31 1.405(7) . ?
C30 C35 1.426(7) . ?
C31 C32 1.397(7) . ?
C31 C36 1.524(7) . ?
C32 H32 0.9300 . ?
C32 C33 1.394(8) . ?
C33 C34 1.384(8) . ?
C33 C39 1.527(8) . ?
C34 H34 0.9300 . ?
C34 C35 1.400(7) . ?
C35 C42 1.518(8) . ?
C36 H36 0.9800 . ?
C36 C37 1.527(8) . ?
C36 C38 1.539(7) . ?
C37 H37A 0.9600 . ?
C37 H37B 0.9600 . ?
C37 H37C 0.9600 . ?
C38 H38A 0.9600 . ?
C38 H38B 0.9600 . ?
C38 H38C 0.9600 . ?
C39 H39 0.9800 . ?
C39 C40 1.514(10) . ?
C39 C41 1.519(9) . ?
C40 H40A 0.9600 . ?
C40 H40B 0.9600 . ?
C40 H40C 0.9600 . ?
C41 H41A 0.9600 . ?
C41 H41B 0.9600 . ?
C41 H41C 0.9600 . ?
C42 H42 0.9800 . ?
C42 C43 1.525(8) . ?
C42 C44 1.530(7) . ?
C43 H43A 0.9600 . ?
C43 H43B 0.9600 . ?
C43 H43C 0.9600 . ?
C44 H44A 0.9600 . ?
C44 H44B 0.9600 . ?
C44 H44C 0.9600 . ?
C45 H45A 0.9600 . ?
C45 H45B 0.9600 . ?
C45 H45C 0.9600 . ?
C46 H46A 0.9600 . ?
C46 H46B 0.9600 . ?
C46 H46C 0.9600 . ?
C47 H47A 0.9600 . ?
C47 H47B 0.9600 . ?
C47 H47C 0.9600 . ?
